data_4022159
loop_
_publ_author_name
'Michael Z\"ollinger'
'Peter Mayer'
'Thomas Lindel'

_publ_contact_author_address
;
Department of Chemistry and Biochemistry
Ludwig Maximilian University
Butenandtstrasse 5-13 (Haus F)
D-81377 Munich
Germany
;
_publ_contact_author_email thomas.lindel@cup.uni-muenchen.de
_publ_contact_author_fax '+49 089-2180-77734'
_publ_contact_author_name 'Thomas Lindel'
_publ_section_title
;
 Total Synthesis of the Cytostatic Marine Natural Product
 Dibromophakellstatin via Three-Component Imidazolidinone Anellation
;
_journal_name_full 'Journal of Organic Chemistry'
_journal_page_first 9431
_journal_page_last 9439
_journal_paper_doi 10.1021/jo061813u
_journal_volume 71
_journal_year 2006
_chemical_formula_moiety 'C24 H24 Br2 N4 O5 S2'
_chemical_formula_sum 'C24 H24 Br2 N4 O5 S2'
_chemical_formula_weight 672.412
_space_group_IT_number 14
_symmetry_cell_setting monoclinic
_symmetry_space_group_name_Hall '-P 2ybc'
_symmetry_space_group_name_H-M 'P 1 21/c 1'
_atom_sites_solution_hydrogens geom
_atom_sites_solution_primary direct
_atom_sites_solution_secondary difmap
_audit_author_name 'Mayer, P.'
_audit_block_code C24H24Br2N4O5S2_jn355_lindel
_audit_creation_date 10-Sep-05
_audit_creation_method 'form98_non/compatible with shelxl97-2'
_audit_update_record 06-Jul-06
_cell_angle_alpha 90.00
_cell_angle_beta 95.6280(10)
_cell_angle_gamma 90.00
_cell_formula_units_Z 4
_cell_length_a 6.86900(10)
_cell_length_b 25.5057(4)
_cell_length_c 14.8130(3)
_cell_measurement_reflns_used 44456
_cell_measurement_temperature 200(2)
_cell_measurement_theta_max 27.103
_cell_measurement_theta_min 3.134
_cell_volume 2582.71(8)
_computing_cell_refinement 'HKL Scalepack (Otwinowski & Minor 1997)'
_computing_data_collection 'Collect (Nonius BV, 1997-2000)'
_computing_data_reduction 'HKL Denzo and Scalepack (Otwinowski & Minor 1997)'
_computing_structure_refinement 'SHELXL-97 (G. M. Sheldrick. University of G\"ottingen, 97-2 version)'
_computing_structure_solution
;
A. Altomare, M. C. Burla, M. Camalli, G. L. Cascarano, C. Giacovazzo, A.
Guagliardi, A. G. G. Moliterni, G. Polidori, R. Spagna: SIR97: a new tool for
crystal structure determination and refinement; J. Appl. Crystallogr. 1999,
32, 115-119.
;
_diffrn_ambient_temperature 200(2)
_diffrn_detector_area_resol_mean 9
_diffrn_measured_fraction_theta_full 0.993
_diffrn_measured_fraction_theta_max 0.993
_diffrn_measurement_device '95mm CCD camera on \k-goniostat'
_diffrn_measurement_device_type KappaCCD
_diffrn_measurement_method phi/omega-scan
_diffrn_orient_matrix_type 'by Nonius Collect from scalepack cell'
_diffrn_orient_matrix_UB_11 -0.1183243
_diffrn_orient_matrix_UB_12 -0.0195948
_diffrn_orient_matrix_UB_13 -0.0262951
_diffrn_orient_matrix_UB_21 -0.0508135
_diffrn_orient_matrix_UB_22 -0.0007449
_diffrn_orient_matrix_UB_23 0.0609811
_diffrn_orient_matrix_UB_31 -0.0694055
_diffrn_orient_matrix_UB_32 0.0339510
_diffrn_orient_matrix_UB_33 -0.0138381
_diffrn_radiation_collimation 0.25
_diffrn_radiation_monochromator graphite
_diffrn_radiation_source 'rotating anode'
_diffrn_radiation_type MoK\a
_diffrn_radiation_wavelength 0.71073
_diffrn_reflns_av_R_equivalents 0.0794
_diffrn_reflns_av_sigmaI/netI 0.0458
_diffrn_reflns_limit_h_max 8
_diffrn_reflns_limit_h_min -8
_diffrn_reflns_limit_k_max 32
_diffrn_reflns_limit_k_min -32
_diffrn_reflns_limit_l_max 18
_diffrn_reflns_limit_l_min -18
_diffrn_reflns_number 31666
_diffrn_reflns_theta_full 27.09
_diffrn_reflns_theta_max 27.09
_diffrn_reflns_theta_min 3.19
_diffrn_source_current 45.00
_diffrn_source_power 2.250
_diffrn_source_type 'FR 591 generator'
_diffrn_source_voltage 50.00
_exptl_absorpt_coefficient_mu 3.345
_exptl_absorpt_correction_T_max 0.8662
_exptl_absorpt_correction_T_min 0.7646
_exptl_absorpt_correction_type numerical
_exptl_absorpt_process_details
;
Crystal faces optimized with XShape, rev. 1.02, STOE (Darmstadt, Germany)
Absorption correction with XRed, rev 1.09, STOE (Darmstadt, Germany)
;
_exptl_crystal_colour colourless
_exptl_crystal_density_diffrn 1.72932(5)
_exptl_crystal_density_method 'not measured'
_exptl_crystal_description rod
_exptl_crystal_F_000 1352
_exptl_crystal_size_max 0.16
_exptl_crystal_size_mid 0.04
_exptl_crystal_size_min 0.02
_refine_diff_density_max 1.445
_refine_diff_density_min -0.710
_refine_diff_density_rms 0.102
_refine_ls_extinction_method none
_refine_ls_goodness_of_fit_ref 1.148
_refine_ls_hydrogen_treatment mixed
_refine_ls_matrix_type full
_refine_ls_number_parameters 342
_refine_ls_number_reflns 5641
_refine_ls_number_restraints 0
_refine_ls_restrained_S_all 1.148
_refine_ls_R_factor_all 0.0650
_refine_ls_R_factor_gt 0.0521
_refine_ls_shift/su_max 0.000
_refine_ls_shift/su_mean 0.000
_refine_ls_structure_factor_coef Fsqd
_refine_ls_weighting_details 'calc w=1/[\s^2^(Fo^2^)+(0.0359P)^2^+7.8813P] where P=(Fo^2^+2Fc^2^)/3'
_refine_ls_weighting_scheme calc
_refine_ls_wR_factor_gt 0.1215
_refine_ls_wR_factor_ref 0.1268
_reflns_number_gt 4682
_reflns_number_total 5641
_reflns_threshold_expression >2sigma(I)
_cod_data_source_file jo061813urom20060901_080104.cif
_cod_original_sg_symbol_H-M 'P 21/c'
_cod_database_code 4022159

loop_
_symmetry_equiv_pos_as_xyz
'x, y, z'
'-x, y+1/2, -z+1/2'
'-x, -y, -z'
'x, -y-1/2, z-1/2'

loop_
_atom_site_label
_atom_site_type_symbol
_atom_site_fract_x
_atom_site_fract_y
_atom_site_fract_z
_atom_site_U_iso_or_equiv
_atom_site_adp_type
_atom_site_occupancy
_atom_site_symmetry_multiplicity
_atom_site_calc_flag
_atom_site_refinement_flags
Br1 Br 0.19127(7) 0.039128(19) 0.34135(3) 0.03545(14) Uani 1 1 d .
Br2 Br 0.68169(9) 0.05048(2) 0.45464(3) 0.04917(17) Uani 1 1 d .
S1 S 0.26130(14) -0.01993(4) 0.08726(7) 0.0221(2) Uani 1 1 d .
S2 S 0.26389(14) 0.23378(4) 0.16506(7) 0.0237(2) Uani 1 1 d .
O1 O 0.7853(4) 0.15388(13) 0.1033(2) 0.0347(7) Uani 1 1 d .
O2 O 0.3095(4) -0.04519(11) 0.00515(19) 0.0266(6) Uani 1 1 d .
O3 O 0.0654(4) -0.02239(12) 0.1123(2) 0.0289(6) Uani 1 1 d .
O4 O 0.0990(4) 0.26039(12) 0.1963(2) 0.0329(7) Uani 1 1 d .
O5 O 0.3636(5) 0.25752(12) 0.09503(19) 0.0308(7) Uani 1 1 d .
N1 N 0.4041(5) 0.08994(13) 0.2116(2) 0.0210(7) Uani 1 1 d .
N2 N 0.4613(5) 0.14773(13) 0.0607(2) 0.0225(7) Uani 1 1 d .
N3 N 0.3167(5) 0.04118(13) 0.0737(2) 0.0210(7) Uani 1 1 d .
H3 H 0.414(8) 0.0459(18) 0.052(3) 0.026(13) Uiso 1 1 d .
N4 N 0.1803(5) 0.17580(13) 0.1363(2) 0.0216(7) Uani 1 1 d .
H4 H 0.063(7) 0.1750(17) 0.137(3) 0.022(12) Uiso 1 1 d .
C1 C 0.4105(6) 0.06688(15) 0.2955(3) 0.0235(8) Uani 1 1 d .
C2 C 0.5958(7) 0.07312(17) 0.3378(3) 0.0303(9) Uani 1 1 d .
C3 C 0.7080(6) 0.10082(17) 0.2790(3) 0.0290(9) Uani 1 1 d .
H3A H 0.8414 0.1108 0.2905 0.035 Uiso 1 1 calc R
C4 C 0.5863(5) 0.11062(16) 0.2016(3) 0.0230(8) Uani 1 1 d .
C5 C 0.6203(6) 0.13925(16) 0.1185(3) 0.0238(8) Uani 1 1 d .
C6 C 0.2616(5) 0.08333(15) 0.1320(2) 0.0200(8) Uani 1 1 d .
H6 H 0.1288 0.0765 0.1517 0.024 Uiso 1 1 calc R
C7 C 0.2612(5) 0.13594(15) 0.0785(3) 0.0209(8) Uani 1 1 d .
C8 C 0.1507(6) 0.13448(16) -0.0167(3) 0.0260(9) Uani 1 1 d .
H8A H 0.1590 0.0994 -0.0446 0.031 Uiso 1 1 calc R
H8B H 0.0114 0.1440 -0.0149 0.031 Uiso 1 1 calc R
C9 C 0.2585(7) 0.17560(18) -0.0683(3) 0.0311(9) Uani 1 1 d .
H9A H 0.2416 0.1687 -0.1343 0.037 Uiso 1 1 calc R
H9B H 0.2098 0.2113 -0.0568 0.037 Uiso 1 1 calc R
C10 C 0.4718(6) 0.16983(17) -0.0311(3) 0.0297(9) Uani 1 1 d .
H10A H 0.5420 0.1458 -0.0692 0.036 Uiso 1 1 calc R
H10B H 0.5389 0.2042 -0.0279 0.036 Uiso 1 1 calc R
C11 C 0.4201(6) -0.04570(15) 0.1771(3) 0.0237(8) Uani 1 1 d .
C12 C 0.3492(7) -0.07997(18) 0.2379(3) 0.0342(10) Uani 1 1 d .
H12 H 0.2144 -0.0891 0.2326 0.041 Uiso 1 1 calc R
C13 C 0.4765(8) -0.1011(2) 0.3068(3) 0.0416(12) Uani 1 1 d .
H13 H 0.4277 -0.1250 0.3484 0.050 Uiso 1 1 calc R
C14 C 0.6728(7) -0.08823(18) 0.3163(3) 0.0338(10) Uani 1 1 d .
C15 C 0.7414(7) -0.05425(17) 0.2532(3) 0.0318(10) Uani 1 1 d .
H15 H 0.8762 -0.0452 0.2584 0.038 Uiso 1 1 calc R
C16 C 0.6182(6) -0.03330(17) 0.1831(3) 0.0275(9) Uani 1 1 d .
H16 H 0.6679 -0.0108 0.1396 0.033 Uiso 1 1 calc R
C17 C 0.8076(9) -0.1093(2) 0.3936(4) 0.0524(14) Uani 1 1 d .
H17A H 0.9402 -0.0960 0.3893 0.079 Uiso 1 1 calc R
H17B H 0.8087 -0.1477 0.3909 0.079 Uiso 1 1 calc R
H17C H 0.7621 -0.0981 0.4512 0.079 Uiso 1 1 calc R
C18 C 0.4378(6) 0.22405(15) 0.2594(3) 0.0239(8) Uani 1 1 d .
C19 C 0.3793(6) 0.19964(16) 0.3361(3) 0.0266(9) Uani 1 1 d .
H19 H 0.2490 0.1872 0.3369 0.032 Uiso 1 1 calc R
C20 C 0.5135(7) 0.19366(17) 0.4112(3) 0.0312(9) Uani 1 1 d .
H20 H 0.4746 0.1768 0.4638 0.037 Uiso 1 1 calc R
C21 C 0.7040(7) 0.21182(17) 0.4113(3) 0.0317(10) Uani 1 1 d .
C22 C 0.7598(6) 0.23589(18) 0.3340(3) 0.0322(10) Uani 1 1 d .
H22 H 0.8903 0.2481 0.3335 0.039 Uiso 1 1 calc R
C23 C 0.6280(6) 0.24252(17) 0.2569(3) 0.0284(9) Uani 1 1 d .
H23 H 0.6671 0.2592 0.2042 0.034 Uiso 1 1 calc R
C24 C 0.8472(8) 0.2060(2) 0.4940(4) 0.0501(14) Uani 1 1 d .
H24A H 0.7835 0.1882 0.5419 0.075 Uiso 1 1 calc R
H24B H 0.8922 0.2407 0.5153 0.075 Uiso 1 1 calc R
H24C H 0.9593 0.1851 0.4788 0.075 Uiso 1 1 calc R

loop_
_atom_site_aniso_label
_atom_site_aniso_U_11
_atom_site_aniso_U_22
_atom_site_aniso_U_33
_atom_site_aniso_U_23
_atom_site_aniso_U_13
_atom_site_aniso_U_12
Br1 0.0360(3) 0.0403(3) 0.0306(2) 0.00774(19) 0.00637(18) -0.00156(19)
Br2 0.0559(4) 0.0547(3) 0.0327(3) 0.0075(2) -0.0172(2) 0.0039(2)
S1 0.0196(5) 0.0214(5) 0.0251(5) -0.0006(4) 0.0018(4) -0.0026(4)
S2 0.0221(5) 0.0234(5) 0.0253(5) -0.0014(4) 0.0005(4) 0.0015(4)
O1 0.0168(15) 0.0444(19) 0.0436(18) -0.0086(15) 0.0067(13) -0.0099(13)
O2 0.0271(16) 0.0265(15) 0.0265(15) -0.0043(12) 0.0045(11) -0.0017(12)
O3 0.0203(15) 0.0279(15) 0.0387(17) 0.0030(13) 0.0035(12) -0.0028(12)
O4 0.0293(17) 0.0326(17) 0.0365(17) -0.0045(13) 0.0025(13) 0.0094(13)
O5 0.0373(18) 0.0291(16) 0.0263(15) 0.0013(12) 0.0038(13) -0.0046(13)
N1 0.0164(16) 0.0243(17) 0.0221(16) -0.0008(13) 0.0004(12) 0.0014(13)
N2 0.0176(17) 0.0224(17) 0.0283(18) 0.0024(14) 0.0067(13) -0.0005(13)
N3 0.0199(18) 0.0206(16) 0.0230(17) -0.0013(13) 0.0051(14) -0.0030(13)
N4 0.0101(17) 0.0251(18) 0.0293(18) -0.0029(14) 0.0000(13) -0.0007(13)
C1 0.025(2) 0.0209(19) 0.024(2) 0.0004(15) 0.0038(16) 0.0018(15)
C2 0.033(2) 0.032(2) 0.024(2) -0.0022(17) -0.0059(17) 0.0071(18)
C3 0.019(2) 0.029(2) 0.037(2) -0.0069(18) -0.0066(17) 0.0028(16)
C4 0.0145(19) 0.023(2) 0.031(2) -0.0054(16) 0.0008(15) 0.0010(15)
C5 0.018(2) 0.024(2) 0.030(2) -0.0086(16) 0.0055(15) -0.0023(15)
C6 0.0146(18) 0.0239(19) 0.0210(18) -0.0009(15) -0.0004(14) -0.0014(14)
C7 0.0139(18) 0.0231(19) 0.025(2) 0.0001(15) -0.0003(14) -0.0040(14)
C8 0.026(2) 0.027(2) 0.024(2) 0.0005(16) -0.0026(16) -0.0021(16)
C9 0.036(2) 0.034(2) 0.023(2) 0.0045(17) 0.0037(17) -0.0010(19)
C10 0.033(2) 0.030(2) 0.028(2) 0.0056(17) 0.0130(18) -0.0026(18)
C11 0.027(2) 0.0215(19) 0.0232(19) 0.0001(15) 0.0023(16) 0.0024(16)
C12 0.027(2) 0.037(3) 0.039(2) 0.009(2) 0.0057(18) -0.0017(19)
C13 0.050(3) 0.041(3) 0.034(3) 0.015(2) 0.005(2) -0.001(2)
C14 0.037(3) 0.031(2) 0.032(2) 0.0028(18) -0.0019(19) 0.0048(19)
C15 0.028(2) 0.032(2) 0.035(2) 0.0021(19) 0.0018(18) 0.0015(18)
C16 0.023(2) 0.029(2) 0.030(2) 0.0019(17) 0.0032(16) -0.0019(16)
C17 0.058(4) 0.051(3) 0.045(3) 0.012(3) -0.012(3) 0.007(3)
C18 0.026(2) 0.0213(19) 0.024(2) -0.0059(15) -0.0001(15) 0.0018(16)
C19 0.022(2) 0.029(2) 0.029(2) -0.0027(17) 0.0054(16) 0.0008(16)
C20 0.040(3) 0.027(2) 0.027(2) -0.0030(17) 0.0028(18) 0.0034(19)
C21 0.034(2) 0.030(2) 0.030(2) -0.0087(18) -0.0035(18) 0.0056(18)
C22 0.021(2) 0.038(2) 0.037(2) -0.0089(19) -0.0001(17) -0.0031(18)
C23 0.026(2) 0.030(2) 0.030(2) -0.0003(17) 0.0049(17) -0.0034(17)
C24 0.047(3) 0.057(3) 0.042(3) 0.003(2) -0.016(2) 0.004(3)

loop_
_atom_type_symbol
_atom_type_description
_atom_type_scat_dispersion_real
_atom_type_scat_dispersion_imag
_atom_type_scat_source
C C 0.0033 0.0016 'International Tables Vol C Tables 4.2.6.8 and 6.1.1.4'
H H 0.0000 0.0000 'International Tables Vol C Tables 4.2.6.8 and 6.1.1.4'
N N 0.0061 0.0033 'International Tables Vol C Tables 4.2.6.8 and 6.1.1.4'
O O 0.0106 0.0060 'International Tables Vol C Tables 4.2.6.8 and 6.1.1.4'
S S 0.1246 0.1234 'International Tables Vol C Tables 4.2.6.8 and 6.1.1.4'
Br Br -0.2901 2.4595 'International Tables Vol C Tables 4.2.6.8 and 6.1.1.4'

loop_
_exptl_crystal_face_index_h
_exptl_crystal_face_index_k
_exptl_crystal_face_index_l
_exptl_crystal_face_perp_dist
-1 -30 -4 0.00000
0 1 0 0.02744
-2 -9 26 0.04360
0 0 -1 0.01812
1 0 0 0.13888
-1 0 0 0.00000

loop_
_geom_angle_atom_site_label_1
_geom_angle_atom_site_label_2
_geom_angle_atom_site_label_3
_geom_angle
O3 S1 O2 119.85(18)
O3 S1 N3 108.20(18)
O2 S1 N3 104.39(17)
O3 S1 C11 108.39(19)
O2 S1 C11 107.10(18)
N3 S1 C11 108.46(18)
O5 S2 O4 118.85(19)
O5 S2 N4 112.09(18)
O4 S2 N4 104.16(19)
O5 S2 C18 107.35(19)
O4 S2 C18 107.77(19)
N4 S2 C18 105.85(18)
C1 N1 C4 108.2(3)
C1 N1 C6 129.7(3)
C4 N1 C6 119.9(3)
C5 N2 C7 125.3(3)
C5 N2 C10 122.6(3)
C7 N2 C10 112.1(3)
C6 N3 S1 124.0(3)
C6 N3 H3 115(3)
S1 N3 H3 115(3)
C7 N4 S2 129.5(3)
C7 N4 H4 115(3)
S2 N4 H4 110(3)
N1 C1 C2 108.1(4)
N1 C1 Br1 122.7(3)
C2 C1 Br1 128.9(3)
C1 C2 C3 108.4(4)
C1 C2 Br2 125.7(4)
C3 C2 Br2 126.0(3)
C4 C3 C2 106.4(4)
C4 C3 H3A 126.8
C2 C3 H3A 126.8
C3 C4 N1 109.0(4)
C3 C4 C5 131.0(4)
N1 C4 C5 120.0(3)
O1 C5 N2 122.8(4)
O1 C5 C4 121.8(4)
N2 C5 C4 115.4(3)
N3 C6 N1 111.8(3)
N3 C6 C7 108.8(3)
N1 C6 C7 106.2(3)
N3 C6 H6 110.0
N1 C6 H6 110.0
C7 C6 H6 110.0
N2 C7 N4 112.3(3)
N2 C7 C8 103.3(3)
N4 C7 C8 111.8(3)
N2 C7 C6 108.4(3)
N4 C7 C6 106.2(3)
C8 C7 C6 115.0(3)
C9 C8 C7 102.8(3)
C9 C8 H8A 111.2
C7 C8 H8A 111.2
C9 C8 H8B 111.2
C7 C8 H8B 111.2
H8A C8 H8B 109.1
C10 C9 C8 104.4(3)
C10 C9 H9A 110.9
C8 C9 H9A 110.9
C10 C9 H9B 110.9
C8 C9 H9B 110.9
H9A C9 H9B 108.9
N2 C10 C9 103.7(3)
N2 C10 H10A 111.0
C9 C10 H10A 111.0
N2 C10 H10B 111.0
C9 C10 H10B 111.0
H10A C10 H10B 109.0
C12 C11 C16 120.6(4)
C12 C11 S1 119.9(3)
C16 C11 S1 119.4(3)
C11 C12 C13 119.3(4)
C11 C12 H12 120.3
C13 C12 H12 120.3
C14 C13 C12 121.4(4)
C14 C13 H13 119.3
C12 C13 H13 119.3
C13 C14 C15 118.1(4)
C13 C14 C17 121.0(5)
C15 C14 C17 120.9(5)
C16 C15 C14 121.6(4)
C16 C15 H15 119.2
C14 C15 H15 119.2
C15 C16 C11 118.9(4)
C15 C16 H16 120.6
C11 C16 H16 120.6
C14 C17 H17A 109.5
C14 C17 H17B 109.5
H17A C17 H17B 109.5
C14 C17 H17C 109.5
H17A C17 H17C 109.5
H17B C17 H17C 109.5
C19 C18 C23 121.3(4)
C19 C18 S2 118.9(3)
C23 C18 S2 119.7(3)
C20 C19 C18 119.0(4)
C20 C19 H19 120.5
C18 C19 H19 120.5
C19 C20 C21 121.2(4)
C19 C20 H20 119.4
C21 C20 H20 119.4
C22 C21 C20 119.0(4)
C22 C21 C24 120.4(4)
C20 C21 C24 120.6(5)
C21 C22 C23 121.3(4)
C21 C22 H22 119.3
C23 C22 H22 119.3
C18 C23 C22 118.2(4)
C18 C23 H23 120.9
C22 C23 H23 120.9
C21 C24 H24A 109.5
C21 C24 H24B 109.5
H24A C24 H24B 109.5
C21 C24 H24C 109.5
H24A C24 H24C 109.5
H24B C24 H24C 109.5

loop_
_geom_bond_atom_site_label_1
_geom_bond_atom_site_label_2
_geom_bond_distance
Br1 C1 1.852(4)
Br2 C2 1.865(4)
S1 O3 1.432(3)
S1 O2 1.443(3)
S1 N3 1.622(3)
S1 C11 1.763(4)
S2 O5 1.432(3)
S2 O4 1.436(3)
S2 N4 1.628(3)
S2 C18 1.764(4)
O1 C5 1.234(5)
N1 C1 1.371(5)
N1 C4 1.380(5)
N1 C6 1.466(5)
N2 C5 1.337(5)
N2 C7 1.456(5)
N2 C10 1.480(5)
N3 C6 1.453(5)
N3 H3 0.78(5)
N4 C7 1.473(5)
N4 H4 0.81(5)
C1 C2 1.372(6)
C2 C3 1.408(6)
C3 C4 1.373(6)
C3 H3A 0.9500
C4 C5 1.470(6)
C6 C7 1.559(5)
C6 H6 1.0000
C7 C8 1.535(5)
C8 C9 1.530(6)
C8 H8A 0.9900
C8 H8B 0.9900
C9 C10 1.521(6)
C9 H9A 0.9900
C9 H9B 0.9900
C10 H10A 0.9900
C10 H10B 0.9900
C11 C12 1.377(6)
C11 C16 1.392(6)
C12 C13 1.387(7)
C12 H12 0.9500
C13 C14 1.382(7)
C13 H13 0.9500
C14 C15 1.391(6)
C14 C17 1.500(6)
C15 C16 1.381(6)
C15 H15 0.9500
C16 H16 0.9500
C17 H17A 0.9800
C17 H17B 0.9800
C17 H17C 0.9800
C18 C19 1.389(6)
C18 C23 1.393(6)
C19 C20 1.382(6)
C19 H19 0.9500
C20 C21 1.388(7)
C20 H20 0.9500
C21 C22 1.386(7)
C21 C24 1.501(6)
C22 C23 1.396(6)
C22 H22 0.9500
C23 H23 0.9500
C24 H24A 0.9800
C24 H24B 0.9800
C24 H24C 0.9800

loop_
_geom_hbond_atom_site_label_D
_geom_hbond_atom_site_label_H
_geom_hbond_atom_site_label_A
_geom_hbond_distance_DH
_geom_hbond_distance_HA
_geom_hbond_distance_DA
_geom_hbond_angle_DHA
_geom_hbond_site_symmetry_A
N3 H3 O2 0.78(5) 2.15(5) 2.925(5) 170(5) 3_655
N4 H4 O1 0.81(5) 2.00(5) 2.767(4) 159(4) 1_455

loop_
_geom_torsion_atom_site_label_1
_geom_torsion_atom_site_label_2
_geom_torsion_atom_site_label_3
_geom_torsion_atom_site_label_4
_geom_torsion
O3 S1 N3 C6 40.1(4)
O2 S1 N3 C6 168.7(3)
C11 S1 N3 C6 -77.3(3)
O5 S2 N4 C7 32.5(4)
O4 S2 N4 C7 162.3(3)
C18 S2 N4 C7 -84.2(4)
C4 N1 C1 C2 0.0(4)
C6 N1 C1 C2 162.8(4)
C4 N1 C1 Br1 174.6(3)
C6 N1 C1 Br1 -22.6(6)
N1 C1 C2 C3 0.1(5)
Br1 C1 C2 C3 -174.0(3)
N1 C1 C2 Br2 178.4(3)
Br1 C1 C2 Br2 4.3(6)
C1 C2 C3 C4 -0.2(5)
Br2 C2 C3 C4 -178.5(3)
C2 C3 C4 N1 0.2(5)
C2 C3 C4 C5 178.0(4)
C1 N1 C4 C3 -0.1(4)
C6 N1 C4 C3 -164.9(3)
C1 N1 C4 C5 -178.2(3)
C6 N1 C4 C5 17.0(5)
C7 N2 C5 O1 -173.9(4)
C10 N2 C5 O1 7.3(6)
C7 N2 C5 C4 6.8(5)
C10 N2 C5 C4 -172.0(3)
C3 C4 C5 O1 9.6(7)
N1 C4 C5 O1 -172.9(4)
C3 C4 C5 N2 -171.1(4)
N1 C4 C5 N2 6.5(5)
S1 N3 C6 N1 86.2(4)
S1 N3 C6 C7 -156.9(3)
C1 N1 C6 N3 -89.8(5)
C4 N1 C6 N3 71.3(4)
C1 N1 C6 C7 151.8(4)
C4 N1 C6 C7 -47.2(4)
C5 N2 C7 N4 78.6(5)
C10 N2 C7 N4 -102.4(4)
C5 N2 C7 C8 -160.8(4)
C10 N2 C7 C8 18.1(4)
C5 N2 C7 C6 -38.4(5)
C10 N2 C7 C6 140.6(3)
S2 N4 C7 N2 12.9(5)
S2 N4 C7 C8 -102.6(4)
S2 N4 C7 C6 131.2(3)
N3 C6 C7 N2 -66.3(4)
N1 C6 C7 N2 54.2(4)
N3 C6 C7 N4 172.9(3)
N1 C6 C7 N4 -66.7(4)
N3 C6 C7 C8 48.7(4)
N1 C6 C7 C8 169.1(3)
N2 C7 C8 C9 -33.2(4)
N4 C7 C8 C9 87.7(4)
C6 C7 C8 C9 -151.1(3)
C7 C8 C9 C10 36.7(4)
C5 N2 C10 C9 -176.4(4)
C7 N2 C10 C9 4.6(4)
C8 C9 C10 N2 -25.7(4)
O3 S1 C11 C12 23.4(4)
O2 S1 C11 C12 -107.3(4)
N3 S1 C11 C12 140.6(4)
O3 S1 C11 C16 -160.0(3)
O2 S1 C11 C16 69.4(4)
N3 S1 C11 C16 -42.8(4)
C16 C11 C12 C13 1.7(7)
S1 C11 C12 C13 178.3(4)
C11 C12 C13 C14 0.5(8)
C12 C13 C14 C15 -1.6(8)
C12 C13 C14 C17 177.2(5)
C13 C14 C15 C16 0.6(7)
C17 C14 C15 C16 -178.2(5)
C14 C15 C16 C11 1.5(7)
C12 C11 C16 C15 -2.6(6)
S1 C11 C16 C15 -179.2(3)
O5 S2 C18 C19 -177.8(3)
O4 S2 C18 C19 53.1(4)
N4 S2 C18 C19 -57.9(4)
O5 S2 C18 C23 4.6(4)
O4 S2 C18 C23 -124.6(3)
N4 S2 C18 C23 124.5(3)
C23 C18 C19 C20 -0.1(6)
S2 C18 C19 C20 -177.7(3)
C18 C19 C20 C21 0.4(6)
C19 C20 C21 C22 -0.6(6)
C19 C20 C21 C24 178.9(4)
C20 C21 C22 C23 0.5(7)
C24 C21 C22 C23 -178.9(4)
C19 C18 C23 C22 0.0(6)
S2 C18 C23 C22 177.6(3)
C21 C22 C23 C18 -0.2(6)

loop_
_reflns_scale_group_code
_reflns_scale_meas_F
1 1.0
